data_7053717
loop_
_publ_author_name
'Zanardi, Alessandro'
'Peris, Eduardo'
'Mata, Jose A.'

_publ_section_title
;
 Alkenyl-functionalized NHC iridium-based catalysts for hydrosilylation
;
_journal_issue 1
_journal_name_full 'New Journal of Chemistry'
_journal_page_first 120
_journal_paper_doi 10.1039/b707280e
_journal_volume 32
_journal_year 2008
_chemical_formula_moiety C17H22Cl2IrN2,PF6
_chemical_formula_sum 'C17 H22 Cl2 F6 Ir N2 P'
_chemical_formula_weight 662.44
_chemical_name_systematic
;
?
;
_space_group_IT_number 14
_symmetry_cell_setting monoclinic
_symmetry_Int_Tables_number 14
_symmetry_space_group_name_Hall '-P 2ybc'
_symmetry_space_group_name_H-M 'P 1 21/c 1'
_atom_sites_solution_hydrogens geom
_atom_sites_solution_primary direct
_atom_sites_solution_secondary difmap
_audit_creation_method SHELXL-97
_cell_angle_alpha 90.00
_cell_angle_beta 96.789(2)
_cell_angle_gamma 90.00
_cell_formula_units_Z 4
_cell_length_a 15.2900(11)
_cell_length_b 10.7009(8)
_cell_length_c 12.7347(10)
_cell_measurement_reflns_used 8374
_cell_measurement_temperature 293(2)
_cell_measurement_theta_max 50.00
_cell_measurement_theta_min 1.34
_cell_volume 2069.0(3)
_computing_structure_refinement 'SHELXL-97 (Sheldrick, 1997)'
_computing_structure_solution 'SHELXS-97 (Sheldrick, 1990)'
_diffrn_ambient_temperature 293(2)
_diffrn_measured_fraction_theta_full 0.854
_diffrn_measured_fraction_theta_max 0.854
_diffrn_radiation_monochromator graphite
_diffrn_radiation_probe x-ray
_diffrn_radiation_source 'fine-focus sealed tube'
_diffrn_radiation_type MoK\\a
_diffrn_radiation_wavelength 0.71073
_diffrn_reflns_av_R_equivalents 0.0518
_diffrn_reflns_av_sigmaI/netI 0.0587
_diffrn_reflns_limit_h_max 13
_diffrn_reflns_limit_h_min -18
_diffrn_reflns_limit_k_max 12
_diffrn_reflns_limit_k_min -12
_diffrn_reflns_limit_l_max 15
_diffrn_reflns_limit_l_min -14
_diffrn_reflns_number 8374
_diffrn_reflns_theta_full 25.00
_diffrn_reflns_theta_max 25.00
_diffrn_reflns_theta_min 1.34
_exptl_absorpt_coefficient_mu 6.848
_exptl_absorpt_correction_type empirical
_exptl_crystal_colour Yellow
_exptl_crystal_density_diffrn 2.127
_exptl_crystal_density_meas 8374
_exptl_crystal_density_method 'not measured'
_exptl_crystal_description Prism
_exptl_crystal_F_000 1272
_exptl_crystal_size_max 0.12
_exptl_crystal_size_mid 0.11
_exptl_crystal_size_min 0.08
_refine_diff_density_max 2.075
_refine_diff_density_min -2.127
_refine_diff_density_rms 0.265
_refine_ls_extinction_method none
_refine_ls_goodness_of_fit_ref 1.117
_refine_ls_hydrogen_treatment constr
_refine_ls_matrix_type full
_refine_ls_number_parameters 262
_refine_ls_number_reflns 3109
_refine_ls_number_restraints 36
_refine_ls_restrained_S_all 1.120
_refine_ls_R_factor_all 0.0750
_refine_ls_R_factor_gt 0.0525
_refine_ls_shift/su_max 0.003
_refine_ls_shift/su_mean 0.000
_refine_ls_structure_factor_coef Fsqd
_refine_ls_weighting_details 'calc w=1/[\\s^2^(Fo^2^)+(0.0750P)^2^+41.7435P] where P=(Fo^2^+2Fc^2^)/3'
_refine_ls_weighting_scheme calc
_refine_ls_wR_factor_gt 0.1315
_refine_ls_wR_factor_ref 0.1743
_reflns_number_gt 2380
_reflns_number_total 3109
_reflns_threshold_expression >2sigma(I)
_cod_data_source_file b707280esup1.cif
_cod_data_source_block str862mm
_cod_original_sg_symbol_H-M P21/c
_cod_database_code 7053717

loop_
_symmetry_equiv_pos_as_xyz
'x, y, z'
'-x, y+1/2, -z+1/2'
'-x, -y, -z'
'x, -y-1/2, z-1/2'

loop_
_atom_site_label
_atom_site_type_symbol
_atom_site_fract_x
_atom_site_fract_y
_atom_site_fract_z
_atom_site_U_iso_or_equiv
_atom_site_adp_type
_atom_site_occupancy
_atom_site_symmetry_multiplicity
_atom_site_calc_flag
_atom_site_refinement_flags
Ir1 Ir -0.29366(3) 0.57605(4) -0.17716(4) 0.0204(2) Uani 1 1 d .
P1 P 0.2455(3) -0.0691(4) 0.1346(4) 0.0409(11) Uani 1 1 d .
Cl1 Cl -0.0397(3) 0.3094(4) 0.0894(4) 0.0473(10) Uani 1 1 d .
N1 N -0.1741(8) 0.4278(10) -0.0331(11) 0.030(3) Uani 1 1 d .
C1 C -0.1959(8) 0.4649(11) -0.1315(10) 0.017(2) Uani 1 1 d U
F1 F 0.211(2) -0.139(2) 0.0330(15) 0.185(13) Uani 1 1 d .
Cl2 Cl 0.0323(3) 0.3300(4) -0.1633(4) 0.0513(11) Uani 1 1 d .
N2 N -0.1288(8) 0.4403(10) -0.1866(11) 0.032(3) Uani 1 1 d .
C2 C -0.0904(10) 0.3716(14) -0.0232(13) 0.035(3) Uani 1 1 d .
F2 F 0.3276(13) -0.1520(18) 0.132(3) 0.178(13) Uani 1 1 d .
C3 C -0.0619(8) 0.3804(13) -0.1194(11) 0.025(3) Uani 1 1 d .
F3 F 0.2022(15) -0.1698(16) 0.1954(16) 0.146(9) Uani 1 1 d .
C4 C -0.2356(9) 0.4537(14) 0.0430(12) 0.030(3) Uani 1 1 d U
H4A H -0.2041 0.4746 0.1113 0.037 Uiso 1 1 calc R
H4B H -0.2726 0.3815 0.0512 0.037 Uiso 1 1 calc R
F4 F 0.2884(14) 0.001(2) 0.2367(12) 0.131(8) Uani 1 1 d .
C5 C -0.2928(9) 0.5671(12) -0.0028(11) 0.024(3) Uani 1 1 d U
H5 H -0.3538 0.5615 -0.0149 0.029 Uiso 1 1 calc R
F5 F 0.1708(14) 0.013(2) 0.149(4) 0.26(2) Uani 1 1 d .
C6 C -0.2496(14) 0.6753(15) -0.0245(14) 0.048(5) Uani 1 1 d .
H6A H -0.1885 0.6793 -0.0119 0.058 Uiso 1 1 calc R
H6B H -0.2815 0.7444 -0.0517 0.058 Uiso 1 1 calc R
F6 F 0.2939(16) 0.0311(14) 0.0740(13) 0.133(8) Uani 1 1 d .
C7 C -0.1383(11) 0.4831(16) -0.2945(11) 0.037(3) Uani 1 1 d .
H7A H -0.1590 0.4154 -0.3417 0.044 Uiso 1 1 calc R
H7B H -0.0820 0.5116 -0.3132 0.044 Uiso 1 1 calc R
C8 C -0.2046(10) 0.5901(15) -0.3049(12) 0.035(4) Uani 1 1 d .
H8 H -0.2531 0.5859 -0.3562 0.041 Uiso 1 1 calc R
C9 C -0.1936(10) 0.6951(13) -0.2383(13) 0.034(3) Uani 1 1 d .
H9A H -0.1452 0.7000 -0.1868 0.040 Uiso 1 1 calc R
H9B H -0.2346 0.7595 -0.2458 0.040 Uiso 1 1 calc R
C10 C -0.3917(11) 0.6897(16) -0.285(2) 0.060(6) Uani 1 1 d .
H10 H -0.3439 0.7369 -0.3014 0.071 Uiso 1 1 calc R
C11 C -0.4150(9) 0.6971(13) -0.1896(12) 0.031(3) Uani 1 1 d U
H11 H -0.3809 0.7491 -0.1426 0.037 Uiso 1 1 calc R
C12 C -0.4895(13) 0.6321(19) -0.1473(18) 0.061(6) Uani 1 1 d .
H12A H -0.5445 0.6642 -0.1832 0.073 Uiso 1 1 calc R
H12B H -0.4880 0.6518 -0.0728 0.073 Uiso 1 1 calc R
C13 C -0.4883(13) 0.4930(17) -0.160(2) 0.066(7) Uani 1 1 d .
H13A H -0.5325 0.4709 -0.2180 0.079 Uiso 1 1 calc R
H13B H -0.5063 0.4561 -0.0964 0.079 Uiso 1 1 calc R
C14 C -0.4024(10) 0.4330(13) -0.1801(16) 0.038(4) Uani 1 1 d .
H14 H -0.3711 0.3950 -0.1217 0.045 Uiso 1 1 calc R
C15 C -0.3661(9) 0.4267(12) -0.2666(12) 0.025(3) Uani 1 1 d U
H15 H -0.3101 0.3926 -0.2658 0.030 Uiso 1 1 calc R
C16 C -0.4167(17) 0.477(2) -0.3736(17) 0.079(8) Uani 1 1 d .
H16A H -0.3802 0.4632 -0.4299 0.095 Uiso 1 1 calc R
H16B H -0.4702 0.4284 -0.3902 0.095 Uiso 1 1 calc R
C17 C -0.4396(12) 0.6071(17) -0.3715(15) 0.047(4) Uani 1 1 d U
H17A H -0.5022 0.6125 -0.3657 0.056 Uiso 1 1 calc R
H17B H -0.4304 0.6427 -0.4394 0.056 Uiso 1 1 calc R

loop_
_atom_site_aniso_label
_atom_site_aniso_U_11
_atom_site_aniso_U_22
_atom_site_aniso_U_33
_atom_site_aniso_U_23
_atom_site_aniso_U_13
_atom_site_aniso_U_12
Ir1 0.0217(4) 0.0175(3) 0.0229(3) 0.00129(19) 0.0063(2) 0.00042(18)
P1 0.056(3) 0.028(2) 0.039(2) 0.0016(17) 0.009(2) 0.0020(17)
Cl1 0.041(2) 0.044(2) 0.053(3) 0.0153(19) -0.0096(18) 0.0000(17)
N1 0.030(7) 0.035(7) 0.025(7) 0.011(5) 0.002(6) 0.002(5)
C1 0.015(3) 0.018(3) 0.016(3) -0.0002(19) -0.0027(19) 0.0015(19)
F1 0.34(3) 0.151(19) 0.061(11) -0.030(12) 0.012(15) -0.14(2)
Cl2 0.031(2) 0.064(3) 0.059(3) -0.017(2) 0.0068(19) 0.0171(18)
N2 0.029(7) 0.029(6) 0.039(8) -0.006(5) 0.011(6) 0.002(5)
C2 0.036(8) 0.029(7) 0.041(9) -0.002(7) 0.011(7) 0.001(6)
F2 0.111(14) 0.086(13) 0.34(4) 0.038(18) 0.05(2) 0.053(11)
C3 0.017(6) 0.027(7) 0.030(8) -0.008(6) -0.007(5) 0.005(5)
F3 0.23(2) 0.108(13) 0.123(15) -0.037(11) 0.104(16) -0.102(14)
C4 0.026(5) 0.038(5) 0.027(5) 0.001(4) 0.001(4) -0.001(4)
F4 0.177(18) 0.164(18) 0.057(9) -0.018(11) 0.032(10) -0.091(15)
C5 0.015(4) 0.034(5) 0.022(5) -0.003(4) -0.006(4) 0.002(4)
F5 0.099(15) 0.102(15) 0.58(7) -0.08(3) 0.01(3) 0.041(13)
C6 0.082(13) 0.027(8) 0.040(10) -0.008(7) 0.025(9) 0.010(8)
F6 0.27(2) 0.061(8) 0.077(11) 0.002(8) 0.065(14) -0.062(12)
C7 0.046(9) 0.047(9) 0.018(7) -0.002(7) 0.005(6) 0.008(7)
C8 0.037(9) 0.052(10) 0.017(7) 0.016(6) 0.010(6) 0.002(7)
C9 0.026(8) 0.029(7) 0.047(9) 0.010(7) 0.010(7) -0.010(6)
C10 0.031(9) 0.036(9) 0.117(19) 0.041(10) 0.028(10) 0.009(7)
C11 0.024(5) 0.033(5) 0.030(5) -0.002(4) -0.019(4) 0.008(4)
C12 0.051(11) 0.070(13) 0.070(14) 0.008(11) 0.034(10) 0.029(10)
C13 0.053(12) 0.052(12) 0.103(18) -0.027(12) 0.048(12) -0.019(9)
C14 0.023(8) 0.029(8) 0.061(12) -0.004(7) -0.001(8) -0.013(6)
C15 0.023(3) 0.026(3) 0.024(3) 0.000(2) -0.001(2) -0.0009(19)
C16 0.103(18) 0.087(16) 0.044(12) 0.008(12) 0.001(11) -0.063(15)
C17 0.046(4) 0.049(4) 0.045(4) 0.000(2) 0.003(2) 0.001(2)

loop_
_atom_type_symbol
_atom_type_description
_atom_type_scat_dispersion_real
_atom_type_scat_dispersion_imag
_atom_type_scat_source
C C 0.0033 0.0016 'International Tables Vol C Tables 4.2.6.8 and 6.1.1.4'
H H 0.0000 0.0000 'International Tables Vol C Tables 4.2.6.8 and 6.1.1.4'
N N 0.0061 0.0033 'International Tables Vol C Tables 4.2.6.8 and 6.1.1.4'
Cl Cl 0.1484 0.1585 'International Tables Vol C Tables 4.2.6.8 and 6.1.1.4'
Ir Ir -1.4442 7.9887 'International Tables Vol C Tables 4.2.6.8 and 6.1.1.4'
F F 0.0171 0.0103 'International Tables Vol C Tables 4.2.6.8 and 6.1.1.4'
P P 0.1023 0.0942 'International Tables Vol C Tables 4.2.6.8 and 6.1.1.4'

loop_
_geom_angle_atom_site_label_1
_geom_angle_atom_site_label_2
_geom_angle_atom_site_label_3
_geom_angle
C1 Ir1 C15 91.9(5)
C1 Ir1 C9 85.3(5)
C15 Ir1 C9 124.7(6)
C1 Ir1 C5 76.2(5)
C15 Ir1 C5 115.6(5)
C9 Ir1 C5 117.1(6)
C1 Ir1 C8 75.4(5)
C15 Ir1 C8 89.2(6)
C9 Ir1 C8 36.8(6)
C5 Ir1 C8 142.6(5)
C1 Ir1 C6 83.7(6)
C15 Ir1 C6 151.4(6)
C9 Ir1 C6 83.3(6)
C5 Ir1 C6 35.9(5)
C8 Ir1 C6 116.7(6)
C1 Ir1 C11 166.0(5)
C15 Ir1 C11 91.2(5)
C9 Ir1 C11 104.1(6)
C5 Ir1 C11 90.2(5)
C8 Ir1 C11 118.4(5)
C6 Ir1 C11 87.1(6)
C1 Ir1 C14 97.4(6)
C15 Ir1 C14 33.8(6)
C9 Ir1 C14 158.0(7)
C5 Ir1 C14 84.6(6)
C8 Ir1 C14 122.8(6)
C6 Ir1 C14 118.7(7)
C11 Ir1 C14 77.9(6)
C1 Ir1 C10 160.0(7)
C15 Ir1 C10 79.5(7)
C9 Ir1 C10 84.9(6)
C5 Ir1 C10 123.8(6)
C8 Ir1 C10 86.4(6)
C6 Ir1 C10 112.4(8)
C11 Ir1 C10 33.8(6)
C14 Ir1 C10 85.5(6)
F5 P1 F3 88.4(17)
F5 P1 F1 102(2)
F3 P1 F1 87.4(10)
F5 P1 F2 174(2)
F3 P1 F2 90.5(13)
F1 P1 F2 84.3(17)
F5 P1 F6 94.0(16)
F3 P1 F6 177.4(14)
F1 P1 F6 93.3(10)
F2 P1 F6 87.1(13)
F5 P1 F4 82.3(17)
F3 P1 F4 94.7(10)
F1 P1 F4 175.7(14)
F2 P1 F4 91.8(16)
F6 P1 F4 84.5(9)
C1 N1 C2 109.8(12)
C1 N1 C4 117.7(12)
C2 N1 C4 132.5(14)
N1 C1 N2 108.4(12)
N1 C1 Ir1 124.5(9)
N2 C1 Ir1 125.1(10)
C1 N2 C3 108.6(12)
C1 N2 C7 116.1(12)
C3 N2 C7 135.2(12)
C3 C2 N1 106.1(13)
C3 C2 Cl1 129.3(11)
N1 C2 Cl1 124.6(11)
C2 C3 N2 107.1(11)
C2 C3 Cl2 130.9(11)
N2 C3 Cl2 122.0(11)
N1 C4 C5 106.0(11)
C6 C5 C4 117.8(13)
C6 C5 Ir1 73.1(9)
C4 C5 Ir1 110.0(9)
C5 C6 Ir1 71.0(9)
N2 C7 C8 108.3(11)
C9 C8 C7 121.1(15)
C9 C8 Ir1 69.9(7)
C7 C8 Ir1 109.9(9)
C8 C9 Ir1 73.3(7)
C11 C10 C17 122.8(15)
C11 C10 Ir1 72.6(11)
C17 C10 Ir1 110.6(11)
C10 C11 C12 127.7(16)
C10 C11 Ir1 73.7(9)
C12 C11 Ir1 111.4(10)
C11 C12 C13 113.9(13)
C12 C13 C14 117.6(14)
C15 C14 C13 129.6(18)
C15 C14 Ir1 70.1(8)
C13 C14 Ir1 111.2(10)
C14 C15 C16 120.1(16)
C14 C15 Ir1 76.1(9)
C16 C15 Ir1 111.6(10)
C17 C16 C15 114.1(17)
C16 C17 C10 118.5(16)

loop_
_geom_bond_atom_site_label_1
_geom_bond_atom_site_label_2
_geom_bond_distance
Ir1 C1 1.944(12)
Ir1 C15 2.186(14)
Ir1 C9 2.203(12)
Ir1 C5 2.221(14)
Ir1 C8 2.247(12)
Ir1 C6 2.248(18)
Ir1 C11 2.253(13)
Ir1 C14 2.257(13)
Ir1 C10 2.266(19)
P1 F5 1.472(19)
P1 F3 1.522(14)
P1 F1 1.537(18)
P1 F2 1.540(16)
P1 F6 1.559(13)
P1 F4 1.576(17)
Cl1 C2 1.685(17)
N1 C1 1.320(18)
N1 C2 1.407(19)
N1 C4 1.454(18)
C1 N2 1.336(16)
Cl2 C3 1.694(13)
N2 C3 1.408(19)
N2 C7 1.44(2)
C2 C3 1.35(2)
C4 C5 1.567(19)
C5 C6 1.38(2)
C7 C8 1.52(2)
C8 C9 1.41(2)
C10 C11 1.31(3)
C10 C17 1.53(3)
C11 C12 1.49(2)
C12 C13 1.50(3)
C13 C14 1.51(2)
C14 C15 1.29(2)
C15 C16 1.58(3)
C16 C17 1.44(3)

loop_
_geom_torsion_atom_site_label_1
_geom_torsion_atom_site_label_2
_geom_torsion_atom_site_label_3
_geom_torsion_atom_site_label_4
_geom_torsion
C2 N1 C1 N2 -2.5(16)
C4 N1 C1 N2 175.8(12)
C2 N1 C1 Ir1 -167.1(10)
C4 N1 C1 Ir1 11.1(18)
C15 Ir1 C1 N1 -112.3(12)
C9 Ir1 C1 N1 123.1(12)
C5 Ir1 C1 N1 3.7(11)
C8 Ir1 C1 N1 159.1(13)
C6 Ir1 C1 N1 39.3(12)
C11 Ir1 C1 N1 -10(3)
C14 Ir1 C1 N1 -78.8(13)
C10 Ir1 C1 N1 -176.0(15)
C15 Ir1 C1 N2 85.6(12)
C9 Ir1 C1 N2 -39.0(12)
C5 Ir1 C1 N2 -158.5(12)
C8 Ir1 C1 N2 -3.0(12)
C6 Ir1 C1 N2 -122.8(12)
C11 Ir1 C1 N2 -171.7(17)
C14 Ir1 C1 N2 119.0(12)
C10 Ir1 C1 N2 22(2)
N1 C1 N2 C3 2.0(15)
Ir1 C1 N2 C3 166.6(9)
N1 C1 N2 C7 -175.5(13)
Ir1 C1 N2 C7 -11.0(18)
C1 N1 C2 C3 2.0(17)
C4 N1 C2 C3 -176.0(14)
C1 N1 C2 Cl1 -178.7(11)
C4 N1 C2 Cl1 3(2)
N1 C2 C3 N2 -0.7(16)
Cl1 C2 C3 N2 -179.9(12)
N1 C2 C3 Cl2 -178.9(11)
Cl1 C2 C3 Cl2 2(2)
C1 N2 C3 C2 -0.8(16)
C7 N2 C3 C2 176.1(16)
C1 N2 C3 Cl2 177.6(10)
C7 N2 C3 Cl2 -5(2)
C1 N1 C4 C5 -23.3(17)
C2 N1 C4 C5 154.5(14)
N1 C4 C5 C6 -56.8(17)
N1 C4 C5 Ir1 24.1(13)
C1 Ir1 C5 C6 98.4(10)
C15 Ir1 C5 C6 -176.2(10)
C9 Ir1 C5 C6 21.1(11)
C8 Ir1 C5 C6 56.9(13)
C11 Ir1 C5 C6 -84.8(10)
C14 Ir1 C5 C6 -162.6(10)
C10 Ir1 C5 C6 -81.8(12)
C1 Ir1 C5 C4 -15.7(9)
C15 Ir1 C5 C4 69.7(10)
C9 Ir1 C5 C4 -93.0(10)
C8 Ir1 C5 C4 -57.2(13)
C6 Ir1 C5 C4 -114.1(14)
C11 Ir1 C5 C4 161.1(9)
C14 Ir1 C5 C4 83.3(9)
C10 Ir1 C5 C4 164.1(9)
C4 C5 C6 Ir1 104.1(12)
C1 Ir1 C6 C5 -75.2(9)
C15 Ir1 C6 C5 7.1(18)
C9 Ir1 C6 C5 -161.1(10)
C8 Ir1 C6 C5 -145.2(9)
C11 Ir1 C6 C5 94.3(10)
C14 Ir1 C6 C5 19.8(12)
C10 Ir1 C6 C5 117.2(9)
C1 N2 C7 C8 23.0(19)
C3 N2 C7 C8 -153.7(15)
N2 C7 C8 C9 54.2(18)
N2 C7 C8 Ir1 -23.7(16)
C1 Ir1 C8 C9 -102.0(10)
C15 Ir1 C8 C9 165.8(10)
C5 Ir1 C8 C9 -60.4(13)
C6 Ir1 C8 C9 -27.0(11)
C11 Ir1 C8 C9 74.9(11)
C14 Ir1 C8 C9 168.6(9)
C10 Ir1 C8 C9 86.3(11)
C1 Ir1 C8 C7 14.9(11)
C15 Ir1 C8 C7 -77.2(12)
C9 Ir1 C8 C7 116.9(16)
C5 Ir1 C8 C7 56.6(15)
C6 Ir1 C8 C7 89.9(12)
C11 Ir1 C8 C7 -168.1(10)
C14 Ir1 C8 C7 -74.5(13)
C10 Ir1 C8 C7 -156.8(12)
C7 C8 C9 Ir1 -101.6(12)
C1 Ir1 C9 C8 71.7(9)
C15 Ir1 C9 C8 -17.3(12)
C5 Ir1 C9 C8 143.6(9)
C6 Ir1 C9 C8 155.9(10)
C11 Ir1 C9 C8 -118.8(9)
C14 Ir1 C9 C8 -26(2)
C10 Ir1 C9 C8 -90.8(11)
C1 Ir1 C10 C11 174.1(13)
C15 Ir1 C10 C11 108.4(11)
C9 Ir1 C10 C11 -124.9(11)
C5 Ir1 C10 C11 -5.5(13)
C8 Ir1 C10 C11 -161.8(11)
C6 Ir1 C10 C11 -44.3(12)
C14 Ir1 C10 C11 74.9(11)
C1 Ir1 C10 C17 55(2)
C15 Ir1 C10 C17 -10.8(11)
C9 Ir1 C10 C17 115.9(12)
C5 Ir1 C10 C17 -124.7(12)
C8 Ir1 C10 C17 79.0(12)
C6 Ir1 C10 C17 -163.6(11)
C11 Ir1 C10 C17 -119.2(15)
C14 Ir1 C10 C17 -44.4(12)
C17 C10 C11 C12 -1(3)
Ir1 C10 C11 C12 -104.8(16)
C17 C10 C11 Ir1 103.7(15)
C1 Ir1 C11 C10 -171.7(19)
C15 Ir1 C11 C10 -68.9(11)
C9 Ir1 C11 C10 57.4(12)
C5 Ir1 C11 C10 175.5(11)
C8 Ir1 C11 C10 20.8(13)
C6 Ir1 C11 C10 139.7(11)
C14 Ir1 C11 C10 -100.1(12)
C1 Ir1 C11 C12 -47(3)
C15 Ir1 C11 C12 55.8(13)
C9 Ir1 C11 C12 -177.9(13)
C5 Ir1 C11 C12 -59.8(13)
C8 Ir1 C11 C12 145.5(12)
C6 Ir1 C11 C12 -95.6(13)
C14 Ir1 C11 C12 24.6(13)
C10 Ir1 C11 C12 124.7(17)
C10 C11 C12 C13 55(3)
Ir1 C11 C12 C13 -31(2)
C11 C12 C13 C14 18(3)
C12 C13 C14 C15 -78(3)
C12 C13 C14 Ir1 3(3)
C1 Ir1 C14 C15 -82.2(10)
C9 Ir1 C14 C15 14(2)
C5 Ir1 C14 C15 -157.5(10)
C8 Ir1 C14 C15 -4.9(12)
C6 Ir1 C14 C15 -169.0(10)
C11 Ir1 C14 C15 111.1(10)
C10 Ir1 C14 C15 77.8(11)
C1 Ir1 C14 C13 151.9(15)
C15 Ir1 C14 C13 -126(2)
C9 Ir1 C14 C13 -112.3(18)
C5 Ir1 C14 C13 76.6(15)
C8 Ir1 C14 C13 -130.8(14)
C6 Ir1 C14 C13 65.1(16)
C11 Ir1 C14 C13 -14.7(14)
C10 Ir1 C14 C13 -48.0(15)
C13 C14 C15 C16 -6(2)
Ir1 C14 C15 C16 -107.2(13)
C13 C14 C15 Ir1 101.6(16)
C1 Ir1 C15 C14 100.5(10)
C9 Ir1 C15 C14 -173.9(10)
C5 Ir1 C15 C14 25.0(11)
C8 Ir1 C15 C14 175.9(10)
C6 Ir1 C15 C14 20.4(18)
C11 Ir1 C15 C14 -65.8(10)
C10 Ir1 C15 C14 -97.6(11)
C1 Ir1 C15 C16 -142.2(13)
C9 Ir1 C15 C16 -56.6(14)
C5 Ir1 C15 C16 142.2(12)
C8 Ir1 C15 C16 -66.9(13)
C6 Ir1 C15 C16 137.6(15)
C11 Ir1 C15 C16 51.5(13)
C14 Ir1 C15 C16 117.3(16)
C10 Ir1 C15 C16 19.7(13)
C14 C15 C16 C17 59(2)
Ir1 C15 C16 C17 -27(2)
C15 C16 C17 C10 18(2)
C11 C10 C17 C16 -83(2)
Ir1 C10 C17 C16 -1(2)
